data_7240927
loop_
_publ_author_name
'Grabias, Ewelina'
'Tarasiuk, Bogdan'
'Do\/l\;ega, Anna'
'Majdan, Marek'

_publ_section_title
;
 New uranium(VI) and isothiouronium complexes: synthesis, crystal
 structure, spectroscopic characterization and a DFT study
;
_journal_name_full CrystEngComm
_journal_paper_doi 10.1039/D0CE00746C
_journal_year 2020
_chemical_formula_sum 'C14 H18 Cl2 N4 S2'
_chemical_formula_weight 377.34
_space_group_IT_number 15
_space_group_name_Hall '-C 2yc'
_space_group_name_H-M_alt 'C 1 2/c 1'
_symmetry_cell_setting monoclinic
_symmetry_Int_Tables_number 15
_symmetry_space_group_name_Hall '-C 2yc'
_symmetry_space_group_name_H-M 'C 1 2/c 1'
_atom_sites_solution_hydrogens mixed
_atom_sites_solution_primary direct
_audit_creation_date 2020-06-24T16:59:57-00:00
_audit_creation_method 'WinGX routine CIF_UPDATE'
_audit_update_record
;
2020-06-29 deposited with the CCDC.	2020-07-22 downloaded from the CCDC.
;
_cell_angle_alpha 90
_cell_angle_beta 104.734(3)
_cell_angle_gamma 90
_cell_formula_units_Z 8
_cell_length_a 8.3086(4)
_cell_length_b 27.7798(16)
_cell_length_c 15.6569(7)
_cell_measurement_reflns_used 5062
_cell_measurement_temperature 120(2)
_cell_measurement_theta_max 35.31
_cell_measurement_theta_min 2.2
_cell_volume 3495.0(3)
_computing_cell_refinement
;
        X-Area Recipe 1.33.0.0 (STOE, 2015)
;
_computing_data_collection
;
        X-Area WinXpose 2.0.22.0 (STOE, 2016)
;
_computing_data_reduction
;
        X-Area Integrate 1.72.0.0 (STOE, 2018)
        X-Area X-Red32 1.63.4.0 (STOE, 2017)
;
_computing_publication_material
;
STOE & Cie GmbH, X-Area, software package for collecting single-crystal or
multi-domain crystal data on STOE area-detector diffractometers, for image
processing, for the correction and scaling of reflection intensities and
        for outlier rejection, version 1.81, Darmstadt 2018
;
_computing_structure_refinement 'SHELXL-2018/3 (Sheldrick, 2018)'
_diffrn_ambient_temperature 120(2)
_diffrn_detector 'image plate (34 cm diameter)'
_diffrn_detector_area_resol_mean 6.67
_diffrn_detector_type 'STOE Imaging Plate'
_diffrn_measured_fraction_theta_full 0.999
_diffrn_measured_fraction_theta_max 0.999
_diffrn_measurement_device '2-circle diffractometer'
_diffrn_measurement_device_type 'STOE IPDS 2T'
_diffrn_measurement_method 'rotation method, \w scans'
_diffrn_radiation_monochromator 'parabolic x-ray mirror'
_diffrn_radiation_probe x-ray
_diffrn_radiation_type MoK\a
_diffrn_radiation_wavelength 0.71073
_diffrn_reflns_av_R_equivalents 0.0937
_diffrn_reflns_av_unetI/netI 0.0764
_diffrn_reflns_Laue_measured_fraction_full 0.999
_diffrn_reflns_Laue_measured_fraction_max 0.999
_diffrn_reflns_limit_h_max 10
_diffrn_reflns_limit_h_min -10
_diffrn_reflns_limit_k_max 34
_diffrn_reflns_limit_k_min -34
_diffrn_reflns_limit_l_max 19
_diffrn_reflns_limit_l_min -19
_diffrn_reflns_number 12501
_diffrn_reflns_point_group_measured_fraction_full 0.999
_diffrn_reflns_point_group_measured_fraction_max 0.999
_diffrn_reflns_theta_full 25.242
_diffrn_reflns_theta_max 25.998
_diffrn_reflns_theta_min 2.639
_diffrn_source 'GeniX Mo, 0.05 x 0.05 mm2 microfocus'
_exptl_absorpt_coefficient_mu 0.611
_exptl_absorpt_correction_T_max 0.9801
_exptl_absorpt_correction_T_min 0.9152
_exptl_absorpt_correction_type integration
_exptl_absorpt_process_details
;
STOE X-Red32, absorption correction by Gaussian integration, analogous to
P. Coppens, "The Evaluation of Absorption and Extinction in Single-Crystal
        Structure Analysis", published in
        F. R. Ahmed (Editor), "Crystallographic Computing",
        Munksgaard, Copenhagen (1970), 255 - 270
;
_exptl_crystal_colour colourless
_exptl_crystal_density_diffrn 1.434
_exptl_crystal_density_method 'not measured'
_exptl_crystal_description needle
_exptl_crystal_F_000 1568
_exptl_crystal_size_max 0.236
_exptl_crystal_size_mid 0.11
_exptl_crystal_size_min 0.032
_refine_diff_density_max 0.667
_refine_diff_density_min -0.418
_refine_diff_density_rms 0.103
_refine_ls_extinction_method none
_refine_ls_goodness_of_fit_ref 1.039
_refine_ls_hydrogen_treatment mixed
_refine_ls_matrix_type full
_refine_ls_number_parameters 231
_refine_ls_number_reflns 3446
_refine_ls_number_restraints 0
_refine_ls_restrained_S_all 1.039
_refine_ls_R_factor_all 0.1188
_refine_ls_R_factor_gt 0.067
_refine_ls_shift/su_max 0
_refine_ls_shift/su_mean 0
_refine_ls_structure_factor_coef Fsqd
_refine_ls_weighting_details 'w=1/[\s^2^(Fo^2^)+(0.0673P)^2^+16.5851P] where P=(Fo^2^+2Fc^2^)/3'
_refine_ls_weighting_scheme calc
_refine_ls_wR_factor_gt 0.1438
_refine_ls_wR_factor_ref 0.1703
_reflns_Friedel_coverage 0
_reflns_number_gt 2200
_reflns_number_total 3446
_reflns_threshold_expression 'I > 2\s(I)'
_cod_data_source_file d0ce00746c2.cif
_cod_data_source_block eg_7a
_cod_original_sg_symbol_H-M 'C 2/c'
_cod_database_code 7240927
_shelx_shelxl_version_number 2018/3

loop_
_symmetry_equiv_pos_as_xyz
'x, y, z'
'-x, y, -z+1/2'
'x+1/2, y+1/2, z'
'-x+1/2, y+1/2, -z+1/2'
'-x, -y, -z'
'x, -y, z-1/2'
'-x+1/2, -y+1/2, -z'
'x+1/2, -y+1/2, z-1/2'

loop_
_atom_site_label
_atom_site_type_symbol
_atom_site_fract_x
_atom_site_fract_y
_atom_site_fract_z
_atom_site_U_iso_or_equiv
_atom_site_adp_type
_atom_site_occupancy
_atom_site_site_symmetry_order
_atom_site_calc_flag
_atom_site_refinement_flags_posn
_atom_site_refinement_flags_adp
_atom_site_refinement_flags_occupancy
_atom_site_disorder_assembly
_atom_site_disorder_group
Cl1 Cl 0.12139(14) -0.40597(4) 0.62319(9) 0.0307(3) Uani 1 1 d . . . . .
S2 S 0.08592(15) 0.04186(4) 0.63083(9) 0.0304(3) Uani 1 1 d . . . . .
Cl2 Cl 0.15118(17) 0.23495(5) 0.62622(9) 0.0387(4) Uani 1 1 d . . . . .
S1 S 0.09779(19) -0.21109(5) 0.59779(11) 0.0471(4) Uani 1 1 d . . . . .
N3 N 0.2581(5) 0.12427(18) 0.6340(3) 0.0295(10) Uani 1 1 d . . . . .
H3A H 0.261(6) 0.154(2) 0.630(3) 0.022(14) Uiso 1 1 d . . . . .
H3B H 0.339(8) 0.111(2) 0.643(4) 0.043(19) Uiso 1 1 d . . . . .
C12 C 0.2545(6) -0.11067(18) 0.7472(3) 0.0272(11) Uani 1 1 d . . . . .
C1 C 0.1063(6) -0.27336(18) 0.6062(3) 0.0282(11) Uani 1 1 d . . . . .
C14 C 0.1131(6) 0.10347(18) 0.6264(3) 0.0275(11) Uani 1 1 d . . . . .
N1 N 0.1982(7) -0.29598(17) 0.6747(3) 0.0388(12) Uani 1 1 d . . . . .
H1A H 0.176(9) -0.328(3) 0.684(5) 0.08(2) Uiso 1 1 d . . . . .
H1B H 0.241(7) -0.284(2) 0.722(4) 0.036(17) Uiso 1 1 d . . . . .
C13 C 0.2980(6) 0.01908(17) 0.6664(4) 0.0283(11) Uani 1 1 d . . . . .
H13A H 0.362244 0.029151 0.624126 0.034 Uiso 1 1 calc R U . . .
H13B H 0.353552 0.032251 0.725247 0.034 Uiso 1 1 calc R U . . .
C7 C 0.2592(6) -0.05909(17) 0.7455(3) 0.0261(11) Uani 1 1 d . . . . .
C8 C 0.2321(6) -0.03338(18) 0.8184(3) 0.0326(12) Uani 1 1 d . . . . .
H8 H 0.234505 0.000809 0.817823 0.039 Uiso 1 1 calc R U . . .
C2 C 0.2878(7) -0.19169(18) 0.6747(4) 0.0364(13) Uani 1 1 d . . . . .
H2A H 0.293484 -0.204442 0.734434 0.044 Uiso 1 1 calc R U . . .
H2B H 0.385692 -0.203553 0.655795 0.044 Uiso 1 1 calc R U . . .
N2 N 0.0136(6) -0.29799(16) 0.5402(3) 0.0330(10) Uani 1 1 d . . . . .
H2C H 0.015(7) -0.331(2) 0.546(4) 0.041(16) Uiso 1 1 d . . . . .
H2D H -0.037(6) -0.2839(19) 0.486(4) 0.032(14) Uiso 1 1 d . . . . .
C11 C 0.2193(6) -0.13323(18) 0.8228(3) 0.0334(12) Uani 1 1 d . . . . .
H11 H 0.213515 -0.167353 0.824867 0.04 Uiso 1 1 calc R U . . .
N4 N -0.0219(5) 0.13024(18) 0.6139(3) 0.0357(11) Uani 1 1 d . . . . .
H4A H -0.037(11) 0.160(3) 0.614(6) 0.11(3) Uiso 1 1 d . . . . .
H4B H -0.116(7) 0.120(2) 0.619(3) 0.032(14) Uiso 1 1 d . . . . .
C5 C 0.3195(6) -0.06197(19) 0.6021(4) 0.0345(12) Uani 1 1 d . . . . .
H5 H 0.339794 -0.046318 0.551922 0.041 Uiso 1 1 calc R U . . .
C3 C 0.2861(6) -0.13673(18) 0.6757(3) 0.0316(12) Uani 1 1 d . . . . .
C4 C 0.3181(6) -0.11329(18) 0.6061(4) 0.0335(12) Uani 1 1 d . . . . .
H4 H 0.340148 -0.131379 0.558862 0.04 Uiso 1 1 calc R U . . .
C6 C 0.2917(6) -0.03518(17) 0.6706(3) 0.0286(11) Uani 1 1 d . . . . .
C9 C 0.2024(7) -0.0568(2) 0.8898(4) 0.0407(13) Uani 1 1 d . . . . .
H9 H 0.187165 -0.03879 0.93875 0.049 Uiso 1 1 calc R U . . .
C10 C 0.1942(7) -0.1073(2) 0.8912(4) 0.0415(14) Uani 1 1 d . . . . .
H10 H 0.170986 -0.123213 0.940453 0.05 Uiso 1 1 calc R U . . .

loop_
_atom_site_aniso_label
_atom_site_aniso_U_11
_atom_site_aniso_U_22
_atom_site_aniso_U_33
_atom_site_aniso_U_23
_atom_site_aniso_U_13
_atom_site_aniso_U_12
Cl1 0.0263(6) 0.0206(6) 0.0482(8) 0.0039(5) 0.0150(5) 0.0000(5)
S2 0.0248(6) 0.0213(6) 0.0446(8) 0.0027(6) 0.0080(5) -0.0027(5)
Cl2 0.0516(8) 0.0237(7) 0.0365(7) 0.0034(6) 0.0034(6) -0.0011(6)
S1 0.0456(9) 0.0191(7) 0.0632(10) -0.0004(7) -0.0109(7) 0.0021(6)
N3 0.024(2) 0.022(2) 0.045(3) 0.005(2) 0.014(2) 0.0009(19)
C12 0.024(2) 0.028(3) 0.027(3) 0.000(2) 0.0020(19) 0.0018(19)
C1 0.032(3) 0.024(3) 0.030(3) 0.000(2) 0.010(2) 0.005(2)
C14 0.025(2) 0.028(3) 0.030(3) 0.002(2) 0.006(2) 0.002(2)
N1 0.058(3) 0.021(2) 0.032(3) -0.004(2) 0.001(2) 0.003(2)
C13 0.023(2) 0.022(2) 0.041(3) 0.001(2) 0.010(2) -0.0022(19)
C7 0.021(2) 0.017(2) 0.036(3) -0.004(2) 0.000(2) -0.0014(17)
C8 0.036(3) 0.026(3) 0.037(3) 0.000(2) 0.012(2) 0.001(2)
C2 0.047(3) 0.027(3) 0.033(3) 0.000(2) 0.007(2) 0.004(2)
N2 0.040(3) 0.019(2) 0.035(3) 0.002(2) 0.001(2) 0.0024(19)
C11 0.041(3) 0.024(3) 0.034(3) 0.005(2) 0.008(2) -0.002(2)
N4 0.021(2) 0.026(3) 0.062(3) 0.003(2) 0.015(2) 0.0001(19)
C5 0.036(3) 0.036(3) 0.033(3) 0.004(2) 0.011(2) 0.005(2)
C3 0.032(3) 0.028(3) 0.029(3) 0.000(2) 0.000(2) 0.001(2)
C4 0.040(3) 0.028(3) 0.034(3) -0.008(2) 0.012(2) 0.002(2)
C6 0.026(2) 0.025(3) 0.032(3) -0.004(2) 0.003(2) 0.000(2)
C9 0.047(3) 0.040(3) 0.038(3) 0.001(3) 0.017(3) 0.008(3)
C10 0.049(3) 0.040(3) 0.038(3) 0.009(3) 0.017(3) 0.003(3)

loop_
_atom_type_symbol
_atom_type_description
_atom_type_scat_dispersion_real
_atom_type_scat_dispersion_imag
_atom_type_scat_source
C C 0.0033 0.0016 'International Tables Vol C Tables 4.2.6.8 and 6.1.1.4'
H H 0 0 'International Tables Vol C Tables 4.2.6.8 and 6.1.1.4'
Cl Cl 0.1484 0.1585 'International Tables Vol C Tables 4.2.6.8 and 6.1.1.4'
N N 0.0061 0.0033 'International Tables Vol C Tables 4.2.6.8 and 6.1.1.4'
S S 0.1246 0.1234 'International Tables Vol C Tables 4.2.6.8 and 6.1.1.4'

loop_
_exptl_crystal_face_index_h
_exptl_crystal_face_index_k
_exptl_crystal_face_index_l
_exptl_crystal_face_perp_dist
0 -1 0 0.02
-2 1 3 0.028
2 -1 -3 0.034
-1 1 -3 0.058
1 -1 4 0.178
0 1 0 0.012

loop_
_geom_angle_atom_site_label_1
_geom_angle_atom_site_label_2
_geom_angle_atom_site_label_3
_geom_angle
_geom_angle_site_symmetry_1
_geom_angle_site_symmetry_3
_geom_angle_publ_flag
C14 S2 C13 103.3(2) . . ?
C1 S1 C2 103.6(2) . . ?
C3 C12 C7 119.1(5) . . ?
C3 C12 C11 123.3(5) . . ?
C7 C12 C11 117.7(4) . . ?
N1 C1 N2 119.9(5) . . ?
N1 C1 S1 123.0(4) . . ?
N2 C1 S1 117.1(4) . . ?
N3 C14 N4 119.4(5) . . ?
N3 C14 S2 123.9(4) . . ?
N4 C14 S2 116.7(4) . . ?
C6 C13 S2 108.6(3) . . ?
C8 C7 C6 122.0(4) . . ?
C8 C7 C12 118.7(5) . . ?
C6 C7 C12 119.4(4) . . ?
C9 C8 C7 121.2(5) . . ?
C3 C2 S1 107.2(3) . . ?
C10 C11 C12 121.8(5) . . ?
C6 C5 C4 120.2(5) . . ?
C4 C3 C12 120.4(5) . . ?
C4 C3 C2 118.0(5) . . ?
C12 C3 C2 121.6(5) . . ?
C3 C4 C5 121.5(5) . . ?
C5 C6 C7 119.5(5) . . ?
C5 C6 C13 119.5(5) . . ?
C7 C6 C13 120.9(4) . . ?
C8 C9 C10 120.4(5) . . ?
C11 C10 C9 120.2(5) . . ?

loop_
_geom_bond_atom_site_label_1
_geom_bond_atom_site_label_2
_geom_bond_distance
_geom_bond_site_symmetry_2
_geom_bond_publ_flag
S2 C14 1.730(5) . ?
S2 C13 1.821(5) . ?
S1 C1 1.735(5) . ?
S1 C2 1.807(5) . ?
N3 C14 1.314(6) . ?
C12 C3 1.412(7) . ?
C12 C7 1.434(7) . ?
C12 C11 1.434(7) . ?
C1 N1 1.309(7) . ?
C1 N2 1.313(6) . ?
C14 N4 1.318(6) . ?
C13 C6 1.510(7) . ?
C7 C8 1.412(7) . ?
C7 C6 1.432(7) . ?
C8 C9 1.370(8) . ?
C2 C3 1.527(7) . ?
C11 C10 1.351(8) . ?
C5 C6 1.372(7) . ?
C5 C4 1.427(7) . ?
C3 C4 1.352(7) . ?
C9 C10 1.404(8) . ?

loop_
_geom_hbond_atom_site_label_D
_geom_hbond_atom_site_label_H
_geom_hbond_atom_site_label_A
_geom_hbond_distance_DH
_geom_hbond_distance_HA
_geom_hbond_distance_DA
_geom_hbond_angle_DHA
_geom_hbond_site_symmetry_A
_geom_hbond_publ_flag
N3 H3A Cl2 0.84(5) 2.42(5) 3.194(5) 155(4) . yes
N3 H3B Cl1 0.76(6) 2.49(6) 3.179(5) 153(6) 3 yes
N1 H1A Cl1 0.92(8) 2.37(8) 3.183(5) 147(6) . yes
N1 H1B Cl2 0.81(6) 2.38(6) 3.168(5) 167(5) 4_546 yes
N2 H2C Cl1 0.91(6) 2.46(6) 3.301(5) 153(5) . yes
N2 H2D Cl2 0.93(5) 2.23(6) 3.149(5) 167(4) 5_556 yes
N4 H4A Cl2 0.83(9) 2.59(9) 3.229(5) 135(8) . yes
N4 H4B Cl1 0.86(6) 2.31(6) 3.168(5) 176(5) 3_455 yes
